data_2203898
loop_
_publ_author_name
'R. Angharad Baber'
'Jonathan P. H. Charmant'
'Jonathan D. Moore'
'Nicholas C. Norman'
'A. Guy Orpen'

_publ_section_title
;
 4-Methylpyridinium bis(pyrocatecholato-\k^2^<i>O,O</i>')borate
 catechol solvate
;
_journal_issue 7
_journal_name_full 'Acta Crystallographica Section E'
_journal_page_first o1140
_journal_page_last o1142
_journal_paper_doi 10.1107/S1600536804013108
_journal_volume 60
_journal_year 2004
_chemical_formula_iupac 'C6 H8 N 1+, C12 H8 B O4 1-, C6 H6 O2'
_chemical_formula_moiety 'C6 H8 N 1+, C12 H8 B O4 1-, C6 H6 O2'
_chemical_formula_sum 'C24 H22 B N O6'
_chemical_formula_weight 431.24
_space_group_IT_number 14
_symmetry_cell_setting monoclinic
_symmetry_space_group_name_Hall '-P 2yn'
_symmetry_space_group_name_H-M 'P 1 21/n 1'
_atom_sites_solution_hydrogens geom
_atom_sites_solution_primary direct
_atom_sites_solution_secondary difmap
_audit_creation_method SHELXL-97
_cell_angle_alpha 90.00
_cell_angle_beta 96.872(11)
_cell_angle_gamma 90.00
_cell_formula_units_Z 4
_cell_length_a 10.0007(14)
_cell_length_b 12.9573(17)
_cell_length_c 16.396(3)
_cell_measurement_reflns_used 4189
_cell_measurement_temperature 100(3)
_cell_measurement_theta_max 25.82
_cell_measurement_theta_min 2.50
_cell_volume 2109.4(6)
_computing_cell_refinement 'SAINT (Bruker, 2002)'
_computing_data_collection 'SMART (Bruker, 2002)'
_computing_data_reduction 'SHELXTL (Bruker, 2002)'
_computing_molecular_graphics SHELXTL
_computing_publication_material SHELXTL
_computing_structure_refinement SHELXTL
_computing_structure_solution SHELXTL
_diffrn_ambient_temperature 100(3)
_diffrn_detector_area_resol_mean 8.192
_diffrn_measured_fraction_theta_full 0.998
_diffrn_measured_fraction_theta_max 0.998
_diffrn_measurement_device_type 'Bruker SMART APEX CCD area-detector'
_diffrn_measurement_method \w
_diffrn_radiation_monochromator graphite
_diffrn_radiation_source 'fine-focus sealed tube'
_diffrn_radiation_type MoK\a
_diffrn_radiation_wavelength 0.71073
_diffrn_reflns_av_R_equivalents 0.0373
_diffrn_reflns_av_sigmaI/netI 0.0312
_diffrn_reflns_limit_h_max 12
_diffrn_reflns_limit_h_min -12
_diffrn_reflns_limit_k_max 16
_diffrn_reflns_limit_k_min -16
_diffrn_reflns_limit_l_max 21
_diffrn_reflns_limit_l_min -21
_diffrn_reflns_number 23718
_diffrn_reflns_theta_full 27.50
_diffrn_reflns_theta_max 27.50
_diffrn_reflns_theta_min 2.01
_diffrn_standards_decay_% 0
_exptl_absorpt_coefficient_mu 0.097
_exptl_absorpt_correction_T_max 0.990
_exptl_absorpt_correction_T_min 0.929
_exptl_absorpt_correction_type multi-scan
_exptl_absorpt_process_details '(SADABS; Sheldrick, 2003)'
_exptl_crystal_colour colourless
_exptl_crystal_density_diffrn 1.355
_exptl_crystal_density_meas 1.340
_exptl_crystal_density_method 'not measured'
_exptl_crystal_description block
_exptl_crystal_F_000 904
_exptl_crystal_size_max 0.05
_exptl_crystal_size_mid 0.05
_exptl_crystal_size_min 0.05
_refine_diff_density_max 0.287
_refine_diff_density_min -0.249
_refine_ls_extinction_method none
_refine_ls_goodness_of_fit_ref 1.026
_refine_ls_hydrogen_treatment mixed
_refine_ls_matrix_type full
_refine_ls_number_parameters 299
_refine_ls_number_reflns 4828
_refine_ls_number_restraints 3
_refine_ls_restrained_S_all 1.026
_refine_ls_R_factor_all 0.0575
_refine_ls_R_factor_gt 0.0450
_refine_ls_shift/su_max 0.000
_refine_ls_shift/su_mean 0.000
_refine_ls_structure_factor_coef Fsqd
_refine_ls_weighting_details 'calc w = 1/[\s^2^(Fo^2^)+(0.0504P)^2^+0.7965P] where P = (Fo^2^+2Fc^2^)/3'
_refine_ls_weighting_scheme calc
_refine_ls_wR_factor_gt 0.1034
_refine_ls_wR_factor_ref 0.1096
_reflns_number_gt 3973
_reflns_number_total 4828
_reflns_threshold_expression I>2\s(I)'
_cod_data_source_file hb6050.cif
_cod_data_source_block I
_cod_depositor_comments
;
The following automatic conversions were performed:
'_symmetry_cell_setting' value 'Monoclinic' changed to 'monoclinic'
according to '/home/saulius/struct/CIF-dictionaries/cif_core.dic'
dictionary named 'cif_core.dic' version 2.4.1 from 2010-06-29.

Automatic conversion script
Id: cif_fix_enum 1527 2010-12-29 10:47:43Z saulius 

The following automatic conversions were performed:

'_symmetry_cell_setting' value 'Monoclinic' changed to 'monoclinic'
according to /home/saulius/struct/CIF-dictionaries/cif_core.dic
dictionary named 'cif_core.dic' version 2.4.1 from 2010-06-29.

Automatic conversion script
Id: cif_fix_values 1715 2011-07-08 13:25:40Z adriana 
;
_cod_original_cell_volume 2109.3(6)
_cod_original_sg_symbol_H-M 'P 21/n'
_cod_database_code 2203898
_cod_database_fobs_code 2203898

loop_
_symmetry_equiv_pos_site_id
_symmetry_equiv_pos_as_xyz
1 'x, y, z'
2 '-x+1/2, y+1/2, -z+1/2'
3 '-x, -y, -z'
4 'x-1/2, -y-1/2, z-1/2'

loop_
_atom_site_label
_atom_site_fract_x
_atom_site_fract_y
_atom_site_fract_z
_atom_site_U_iso_or_equiv
_atom_site_adp_type
_atom_site_calc_flag
_atom_site_refinement_flags
_atom_site_occupancy
_atom_site_type_symbol
C1 0.81009(14) 0.73736(12) -0.08826(8) 0.0205(3) Uani d . 1 C
C2 0.83417(16) 0.79292(13) -0.15693(9) 0.0260(3) Uani d . 1 C
H2 0.8475 0.8655 -0.1547 0.031 Uiso calc R 1 H
C3 0.83815(16) 0.73753(14) -0.23020(9) 0.0301(4) Uani d . 1 C
H3 0.8541 0.7734 -0.2786 0.036 Uiso calc R 1 H
C4 0.81930(16) 0.63191(14) -0.23323(9) 0.0303(4) Uani d . 1 C
H4 0.8221 0.5966 -0.2838 0.036 Uiso calc R 1 H
C5 0.79609(15) 0.57553(13) -0.16294(9) 0.0262(3) Uani d . 1 C
H5A 0.7840 0.5028 -0.1648 0.031 Uiso calc R 1 H
C6 0.79161(14) 0.63043(12) -0.09140(8) 0.0211(3) Uani d . 1 C
C7 0.90025(14) 0.66835(10) 0.17549(8) 0.0172(3) Uani d . 1 C
C8 0.98987(15) 0.66026(11) 0.24587(9) 0.0219(3) Uani d . 1 C
H8 1.0839 0.6533 0.2435 0.026 Uiso calc R 1 H
C9 0.93661(16) 0.66266(11) 0.32102(9) 0.0243(3) Uani d . 1 C
H9 0.9957 0.6573 0.3707 0.029 Uiso calc R 1 H
C10 0.79955(16) 0.67271(11) 0.32448(9) 0.0225(3) Uani d . 1 C
H10 0.7661 0.6734 0.3763 0.027 Uiso calc R 1 H
C11 0.70917(15) 0.68191(10) 0.25224(9) 0.0195(3) Uani d . 1 C
H11 0.6150 0.6890 0.2541 0.023 Uiso calc R 1 H
C12 0.76268(14) 0.68016(10) 0.17872(8) 0.0161(3) Uani d . 1 C
B1 0.79639(16) 0.68115(13) 0.04148(10) 0.0187(3) Uani d . 1 B
O1 0.80197(10) 0.77338(8) -0.01069(6) 0.0211(2) Uani d . 1 O
O2 0.76987(10) 0.59384(8) -0.01582(6) 0.0222(2) Uani d . 1 O
O3 0.92679(10) 0.66676(8) 0.09570(6) 0.0202(2) Uani d . 1 O
O4 0.69591(10) 0.68919(8) 0.10068(6) 0.0191(2) Uani d . 1 O
C13 0.6421(2) 0.43363(13) 0.34169(10) 0.0342(4) Uani d . 1 C
H13A 0.7205 0.4080 0.3776 0.051 Uiso calc R 1 H
H13B 0.5640 0.3899 0.3479 0.051 Uiso calc R 1 H
H13C 0.6229 0.5048 0.3569 0.051 Uiso calc R 1 H
C14 0.67129(16) 0.43076(11) 0.25411(9) 0.0224(3) Uani d . 1 C
C15 0.80203(16) 0.42629(11) 0.23393(9) 0.0236(3) Uani d . 1 C
H15 0.8758 0.4244 0.2762 0.028 Uiso calc R 1 H
C16 0.82501(16) 0.42467(11) 0.15307(10) 0.0264(3) Uani d . 1 C
H16 0.9145 0.4217 0.1393 0.032 Uiso calc R 1 H
C17 0.59375(17) 0.43127(12) 0.11020(10) 0.0290(4) Uani d . 1 C
H17 0.5221 0.4329 0.0666 0.035 Uiso calc R 1 H
C18 0.56675(16) 0.43292(12) 0.19011(10) 0.0271(3) Uani d . 1 C
H18 0.4761 0.4356 0.2019 0.033 Uiso calc R 1 H
N1 0.72116(15) 0.42732(10) 0.09378(8) 0.0266(3) Uani d D 1 N
H1 0.7377(18) 0.4251(14) 0.0428(9) 0.032 Uiso d D 1 H
C19 0.77804(14) 0.24734(11) 0.95478(8) 0.0177(3) Uani d . 1 C
C20 0.85497(15) 0.15817(11) 0.96525(8) 0.0205(3) Uani d . 1 C
H20 0.9505 0.1625 0.9723 0.025 Uiso calc R 1 H
C21 0.79204(16) 0.06230(12) 0.96543(9) 0.0234(3) Uani d . 1 C
H21 0.8446 0.0011 0.9717 0.028 Uiso calc R 1 H
C22 0.65281(16) 0.05611(12) 0.95649(9) 0.0253(3) Uani d . 1 C
H22 0.6101 -0.0093 0.9568 0.030 Uiso calc R 1 H
C23 0.57540(15) 0.14533(12) 0.94700(8) 0.0227(3) Uani d . 1 C
H23 0.4799 0.1407 0.9415 0.027 Uiso calc R 1 H
C24 0.63701(14) 0.24125(11) 0.94544(8) 0.0188(3) Uani d . 1 C
O5 0.83169(10) 0.34485(8) 0.95439(7) 0.0216(2) Uani d D 1 O
H5 0.9133(15) 0.3402(14) 0.9425(11) 0.032 Uiso d D 1 H
O6 0.56912(10) 0.33270(8) 0.93487(6) 0.0233(2) Uani d D 1 O
H6 0.4834(15) 0.3205(14) 0.9229(12) 0.035 Uiso d D 1 H

loop_
_atom_site_aniso_label
_atom_site_aniso_U_11
_atom_site_aniso_U_22
_atom_site_aniso_U_33
_atom_site_aniso_U_12
_atom_site_aniso_U_13
_atom_site_aniso_U_23
C1 0.0141(7) 0.0329(8) 0.0142(7) -0.0007(6) 0.0004(5) -0.0012(6)
C2 0.0220(8) 0.0370(9) 0.0189(7) -0.0014(6) 0.0017(6) 0.0054(6)
C3 0.0214(8) 0.0539(11) 0.0153(7) -0.0004(7) 0.0029(6) 0.0049(7)
C4 0.0215(8) 0.0537(11) 0.0158(7) 0.0021(7) 0.0024(6) -0.0084(7)
C5 0.0198(7) 0.0377(9) 0.0211(7) 0.0011(6) 0.0023(6) -0.0076(6)
C6 0.0149(7) 0.0328(8) 0.0156(7) -0.0002(6) 0.0017(5) 0.0000(6)
C7 0.0198(7) 0.0165(6) 0.0162(7) -0.0013(5) 0.0050(5) -0.0002(5)
C8 0.0191(7) 0.0227(7) 0.0232(7) 0.0017(6) 0.0000(6) 0.0017(6)
C9 0.0334(9) 0.0212(7) 0.0168(7) 0.0002(6) -0.0033(6) 0.0015(6)
C10 0.0356(9) 0.0172(7) 0.0157(7) -0.0009(6) 0.0073(6) 0.0000(5)
C11 0.0219(7) 0.0170(7) 0.0207(7) -0.0002(5) 0.0078(6) -0.0006(5)
C12 0.0177(7) 0.0148(6) 0.0156(7) -0.0009(5) 0.0018(5) 0.0006(5)
B1 0.0151(7) 0.0239(8) 0.0175(8) -0.0006(6) 0.0038(6) -0.0002(6)
O1 0.0243(5) 0.0252(5) 0.0140(5) -0.0018(4) 0.0034(4) -0.0003(4)
O2 0.0267(6) 0.0249(5) 0.0159(5) -0.0026(4) 0.0058(4) -0.0014(4)
O3 0.0152(5) 0.0311(6) 0.0150(5) 0.0006(4) 0.0045(4) 0.0008(4)
O4 0.0146(5) 0.0276(5) 0.0152(5) 0.0003(4) 0.0029(4) 0.0005(4)
C13 0.0561(12) 0.0256(8) 0.0235(8) -0.0040(8) 0.0153(8) -0.0021(6)
C14 0.0337(9) 0.0136(6) 0.0211(7) -0.0020(6) 0.0079(6) -0.0010(5)
C15 0.0282(8) 0.0158(7) 0.0260(8) -0.0013(6) -0.0004(6) -0.0003(6)
C16 0.0262(8) 0.0189(7) 0.0362(9) -0.0023(6) 0.0117(7) -0.0017(6)
C17 0.0335(9) 0.0276(8) 0.0245(8) 0.0032(7) -0.0025(7) -0.0013(6)
C18 0.0238(8) 0.0271(8) 0.0315(8) -0.0009(6) 0.0074(6) -0.0036(6)
N1 0.0420(8) 0.0218(6) 0.0180(6) -0.0013(6) 0.0114(6) 0.0006(5)
C19 0.0185(7) 0.0228(7) 0.0125(6) -0.0034(5) 0.0047(5) -0.0013(5)
C20 0.0199(7) 0.0270(8) 0.0151(7) 0.0008(6) 0.0044(5) 0.0000(6)
C21 0.0323(9) 0.0228(7) 0.0158(7) 0.0022(6) 0.0051(6) 0.0013(6)
C22 0.0343(9) 0.0253(8) 0.0167(7) -0.0100(6) 0.0049(6) -0.0012(6)
C23 0.0203(7) 0.0327(8) 0.0152(7) -0.0083(6) 0.0022(5) 0.0009(6)
C24 0.0188(7) 0.0264(7) 0.0115(6) -0.0014(6) 0.0033(5) -0.0002(5)
O5 0.0155(5) 0.0223(5) 0.0285(6) -0.0021(4) 0.0085(4) -0.0027(4)
O6 0.0140(5) 0.0294(6) 0.0262(6) 0.0002(4) 0.0014(4) -0.0008(4)

loop_
_atom_type_symbol
_atom_type_description
_atom_type_scat_dispersion_real
_atom_type_scat_dispersion_imag
_atom_type_scat_source
C C 0.0033 0.0016 'International Tables Vol C Tables 4.2.6.8 and 6.1.1.4'
H H 0.0000 0.0000 'International Tables Vol C Tables 4.2.6.8 and 6.1.1.4'
O O 0.0106 0.0060 'International Tables Vol C Tables 4.2.6.8 and 6.1.1.4'
B B 0.0013 0.0007 'International Tables Vol C Tables 4.2.6.8 and 6.1.1.4'
N N 0.0061 0.0033 'International Tables Vol C Tables 4.2.6.8 and 6.1.1.4'

loop_
_geom_angle_atom_site_label_1
_geom_angle_atom_site_label_2
_geom_angle_atom_site_label_3
_geom_angle
_geom_angle_publ_flag
O1 C1 C2 128.04(14) no
O1 C1 C6 110.52(12) no
C2 C1 C6 121.44(14) no
C1 C2 C3 117.16(15) no
C1 C2 H2 121.4 no
C3 C2 H2 121.4 no
C4 C3 C2 121.29(15) no
C4 C3 H3 119.4 no
C2 C3 H3 119.4 no
C3 C4 C5 121.34(14) no
C3 C4 H4 119.3 no
C5 C4 H4 119.3 no
C6 C5 C4 117.06(16) no
C6 C5 H5A 121.5 no
C4 C5 H5A 121.5 no
O2 C6 C5 128.12(15) no
O2 C6 C1 110.17(12) no
C5 C6 C1 121.71(14) no
O3 C7 C8 128.28(13) no
O3 C7 C12 110.14(12) no
C8 C7 C12 121.57(13) no
C7 C8 C9 117.23(14) no
C7 C8 H8 121.4 no
C9 C8 H8 121.4 no
C10 C9 C8 121.39(13) no
C10 C9 H9 119.3 no
C8 C9 H9 119.3 no
C9 C10 C11 120.87(13) no
C9 C10 H10 119.6 no
C11 C10 H10 119.6 no
C12 C11 C10 117.27(14) no
C12 C11 H11 121.4 no
C10 C11 H11 121.4 no
O4 C12 C11 128.09(13) no
O4 C12 C7 110.25(12) no
C11 C12 C7 121.66(13) no
O2 B1 O1 105.58(11) yes
O2 B1 O4 112.77(12) yes
O1 B1 O4 113.49(12) yes
O2 B1 O3 111.09(12) yes
O1 B1 O3 110.74(12) yes
O4 B1 O3 103.32(11) yes
C1 O1 B1 105.89(11) yes
C6 O2 B1 105.98(11) yes
C7 O3 B1 108.12(11) yes
C12 O4 B1 108.15(11) yes
C14 C13 H13A 109.5 no
C14 C13 H13B 109.5 no
H13A C13 H13B 109.5 no
C14 C13 H13C 109.5 no
H13A C13 H13C 109.5 no
H13B C13 H13C 109.5 no
C15 C14 C18 117.76(14) no
C15 C14 C13 121.74(15) no
C18 C14 C13 120.50(15) no
C16 C15 C14 120.16(14) no
C16 C15 H15 119.9 no
C14 C15 H15 119.9 no
N1 C16 C15 119.82(15) no
N1 C16 H16 120.1 no
C15 C16 H16 120.1 no
N1 C17 C18 119.74(15) no
N1 C17 H17 120.1 no
C18 C17 H17 120.1 no
C17 C18 C14 120.36(15) no
C17 C18 H18 119.8 no
C14 C18 H18 119.8 no
C17 N1 C16 122.16(14) no
C17 N1 H1 119.4(12) no
C16 N1 H1 118.4(12) no
O5 C19 C20 123.76(13) no
O5 C19 C24 116.08(12) no
C20 C19 C24 120.14(13) no
C19 C20 C21 119.93(14) no
C19 C20 H20 120.0 no
C21 C20 H20 120.0 no
C22 C21 C20 120.02(14) no
C22 C21 H21 120.0 no
C20 C21 H21 120.0 no
C21 C22 C23 120.21(14) no
C21 C22 H22 119.9 no
C23 C22 H22 119.9 no
C24 C23 C22 120.27(14) no
C24 C23 H23 119.9 no
C22 C23 H23 119.9 no
O6 C24 C23 124.31(13) no
O6 C24 C19 116.29(12) no
C23 C24 C19 119.40(13) no
C19 O5 H5 108.5(12) no
C24 O6 H6 109.4(12) no

loop_
_geom_bond_atom_site_label_1
_geom_bond_atom_site_label_2
_geom_bond_distance
_geom_bond_publ_flag
C1 O1 1.3662(17) yes
C1 C2 1.382(2) no
C1 C6 1.398(2) no
C2 C3 1.404(2) no
C2 H2 0.9500 no
C3 C4 1.382(3) no
C3 H3 0.9500 no
C4 C5 1.407(2) no
C4 H4 0.9500 no
C5 C6 1.377(2) no
C5 H5A 0.9500 no
C6 O2 1.3681(17) yes
C7 O3 1.3659(17) yes
C7 C8 1.378(2) no
C7 C12 1.392(2) no
C8 C9 1.400(2) no
C8 H8 0.9500 no
C9 C10 1.385(2) no
C9 H9 0.9500 no
C10 C11 1.406(2) no
C10 H10 0.9500 no
C11 C12 1.3764(19) no
C11 H11 0.9500 no
C12 O4 1.3756(16) yes
B1 O2 1.4742(19) yes
B1 O1 1.4746(19) yes
B1 O4 1.4820(19) yes
B1 O3 1.4993(18) no
C13 C14 1.499(2) no
C13 H13A 0.9800 no
C13 H13B 0.9800 no
C13 H13C 0.9800 no
C14 C15 1.388(2) no
C14 C18 1.390(2) no
C15 C16 1.373(2) no
C15 H15 0.9500 no
C16 N1 1.335(2) no
C16 H16 0.9500 no
C17 N1 1.335(2) no
C17 C18 1.369(2) no
C17 H17 0.9500 no
C18 H18 0.9500 no
N1 H1 0.871(14) no
C19 O5 1.3731(17) yes
C19 C20 1.387(2) no
C19 C24 1.403(2) no
C20 C21 1.393(2) no
C20 H20 0.9500 no
C21 C22 1.385(2) no
C21 H21 0.9500 no
C22 C23 1.390(2) no
C22 H22 0.9500 no
C23 C24 1.389(2) no
C23 H23 0.9500 no
C24 O6 1.3664(18) yes
O5 H5 0.864(14) no
O6 H6 0.871(15) no

loop_
_geom_hbond_atom_site_label_D
_geom_hbond_atom_site_label_H
_geom_hbond_atom_site_label_A
_geom_hbond_site_symmetry_A
_geom_hbond_distance_DH
_geom_hbond_distance_HA
_geom_hbond_distance_DA
_geom_hbond_angle_DHA
_geom_hbond_publ_flag
N1 H1 O2 . 0.872(15) 2.425(18) 2.8864(17) 113.6(14) yes
N1 H1 O5 1_554 0.872(15) 2.096(17) 2.8621(18) 146.3(16) yes
N1 H1 O6 1_554 0.872(15) 2.587(17) 3.1073(18) 119.2(14) yes
O5 H5 O3 3_766 0.864(15) 1.788(16) 2.6469(15) 172.5(17) yes
O6 H6 O4 3_666 0.871(15) 1.793(16) 2.6600(15) 173.5(18) yes

loop_
_geom_torsion_atom_site_label_1
_geom_torsion_atom_site_label_2
_geom_torsion_atom_site_label_3
_geom_torsion_atom_site_label_4
_geom_torsion
_geom_torsion_publ_flag
O1 C1 C2 C3 179.81(14) no
C6 C1 C2 C3 0.5(2) no
C1 C2 C3 C4 -0.3(2) no
C2 C3 C4 C5 -0.3(2) no
C3 C4 C5 C6 0.7(2) no
C4 C5 C6 O2 179.55(14) no
C4 C5 C6 C1 -0.4(2) no
O1 C1 C6 O2 0.45(16) no
C2 C1 C6 O2 179.84(13) no
O1 C1 C6 C5 -179.60(13) no
C2 C1 C6 C5 -0.2(2) no
O3 C7 C8 C9 -179.13(13) no
C12 C7 C8 C9 1.0(2) no
C7 C8 C9 C10 0.0(2) no
C8 C9 C10 C11 -0.7(2) no
C9 C10 C11 C12 0.2(2) no
C10 C11 C12 O4 -179.01(13) no
C10 C11 C12 C7 0.9(2) no
O3 C7 C12 O4 -1.49(15) no
C8 C7 C12 O4 178.36(12) no
O3 C7 C12 C11 178.61(12) no
C8 C7 C12 C11 -1.5(2) no
C2 C1 O1 B1 -171.26(15) no
C6 C1 O1 B1 8.08(15) no
O2 B1 O1 C1 -12.99(14) no
O4 B1 O1 C1 -137.00(12) no
O3 B1 O1 C1 107.34(12) no
C5 C6 O2 B1 171.28(14) no
C1 C6 O2 B1 -8.77(15) no
O1 B1 O2 C6 13.27(14) no
O4 B1 O2 C6 137.73(12) no
O3 B1 O2 C6 -106.83(13) no
C8 C7 O3 B1 -178.44(14) no
C12 C7 O3 B1 1.39(15) no
O2 B1 O3 C7 -121.96(12) no
O1 B1 O3 C7 121.05(12) no
O4 B1 O3 C7 -0.79(14) no
C11 C12 O4 B1 -179.18(14) no
C7 C12 O4 B1 0.93(15) no
O2 B1 O4 C12 119.94(12) no
O1 B1 O4 C12 -120.06(12) no
O3 B1 O4 C12 -0.09(14) no
C18 C14 C15 C16 0.3(2) no
C13 C14 C15 C16 -179.44(13) no
C14 C15 C16 N1 0.0(2) no
N1 C17 C18 C14 0.2(2) no
C15 C14 C18 C17 -0.4(2) no
C13 C14 C18 C17 179.38(14) no
C18 C17 N1 C16 0.1(2) no
C15 C16 N1 C17 -0.2(2) no
O5 C19 C20 C21 179.52(13) no
C24 C19 C20 C21 0.8(2) no
C19 C20 C21 C22 -1.0(2) no
C20 C21 C22 C23 0.2(2) no
C21 C22 C23 C24 0.8(2) no
C22 C23 C24 O6 178.73(13) no
C22 C23 C24 C19 -1.0(2) no
O5 C19 C24 O6 1.66(18) no
C20 C19 C24 O6 -179.55(12) no
O5 C19 C24 C23 -178.63(12) no
C20 C19 C24 C23 0.2(2) no

loop_
_cod_related_entry_id
_cod_related_entry_database
_cod_related_entry_code
1 ChemSpider 21130691
